data_7234112
loop_
_publ_author_name
'Mingdi Yang'
'Yan Zhang'
'Weiju Zhu'
'Huizhen Wang'
'Jing Huang'
'Longhuai Cheng'
'Hongping Zhou'
'Jieying Wu'
'Yupeng Tian'

_publ_section_title
;
 Difunctional chemosensor for Cu(ii) and Zn(ii) based on Schiff base
 modified anthryl derivative with aggregation-induced emission enhancement
 and piezochromic characteristics
;
_journal_name_full 'Journal of Materials Chemistry C'
_journal_page_first 1994
_journal_page_last 2002
_journal_paper_doi 10.1039/C4TC02616K
_journal_volume 3
_journal_year 2015
_chemical_formula_sum 'C33 H30 N2'
_chemical_formula_weight 454.59
_space_group_IT_number 14
_space_group_name_Hall '-P 2yn'
_space_group_name_H-M_alt 'P 1 21/n 1'
_atom_sites_solution_hydrogens geom
_atom_sites_solution_primary direct
_atom_sites_solution_secondary difmap
_cell_angle_alpha 90.00
_cell_angle_beta 100.349(5)
_cell_angle_gamma 90.00
_cell_formula_units_Z 4
_cell_length_a 13.740(5)
_cell_length_b 12.487(5)
_cell_length_c 15.071(6)
_cell_measurement_temperature 296(2)
_cell_volume 2543.7(17)
_computing_structure_refinement 'SHELXL-97 (Sheldrick, 1997)'
_computing_structure_solution 'SHELXS-97 (Sheldrick, 1990)'
_diffrn_ambient_temperature 296(2)
_diffrn_measured_fraction_theta_full 0.992
_diffrn_measured_fraction_theta_max 0.992
_diffrn_radiation_monochromator graphite
_diffrn_radiation_source 'fine-focus sealed tube'
_diffrn_radiation_type MoK\a
_diffrn_radiation_wavelength 0.71073
_diffrn_reflns_av_R_equivalents 0.0235
_diffrn_reflns_av_sigmaI/netI 0.0227
_diffrn_reflns_limit_h_max 16
_diffrn_reflns_limit_h_min -16
_diffrn_reflns_limit_k_max 15
_diffrn_reflns_limit_k_min -15
_diffrn_reflns_limit_l_max 16
_diffrn_reflns_limit_l_min -18
_diffrn_reflns_number 18990
_diffrn_reflns_theta_full 25.92
_diffrn_reflns_theta_max 25.92
_diffrn_reflns_theta_min 1.85
_exptl_absorpt_coefficient_mu 0.069
_exptl_crystal_density_diffrn 1.187
_exptl_crystal_density_method 'not measured'
_exptl_crystal_F_000 968
_refine_diff_density_max 0.181
_refine_diff_density_min -0.188
_refine_diff_density_rms 0.041
_refine_ls_extinction_method none
_refine_ls_goodness_of_fit_ref 1.113
_refine_ls_hydrogen_treatment mixed
_refine_ls_matrix_type full
_refine_ls_number_parameters 318
_refine_ls_number_reflns 4908
_refine_ls_number_restraints 2
_refine_ls_restrained_S_all 1.113
_refine_ls_R_factor_all 0.0795
_refine_ls_R_factor_gt 0.0500
_refine_ls_shift/su_max 0.000
_refine_ls_shift/su_mean 0.000
_refine_ls_structure_factor_coef Fsqd
_refine_ls_weighting_details 'calc w=1/[\s^2^(Fo^2^)+(0.1000P)^2^+0.0000P] where P=(Fo^2^+2Fc^2^)/3'
_refine_ls_weighting_scheme calc
_refine_ls_wR_factor_gt 0.1498
_refine_ls_wR_factor_ref 0.1742
_reflns_number_gt 3228
_reflns_number_total 4908
_reflns_threshold_expression >2sigma(I)
_cod_data_source_file c4tc02616k6.cif
_cod_data_source_block l8
_cod_original_cell_volume 2543.8(17)
_cod_database_code 7234112

loop_
_symmetry_equiv_pos_as_xyz
'x, y, z'
'-x+1/2, y+1/2, -z+1/2'
'-x, -y, -z'
'x-1/2, -y-1/2, z-1/2'

loop_
_atom_site_label
_atom_site_type_symbol
_atom_site_fract_x
_atom_site_fract_y
_atom_site_fract_z
_atom_site_U_iso_or_equiv
_atom_site_adp_type
_atom_site_occupancy
_atom_site_symmetry_multiplicity
_atom_site_calc_flag
_atom_site_refinement_flags
_atom_site_disorder_assembly
_atom_site_disorder_group
N1 N 0.96212(11) 1.09853(11) 0.23411(10) 0.0609(4) Uani 1 1 d . . .
N2 N 1.10316(12) 1.39966(13) -0.06797(11) 0.0749(5) Uani 1 1 d U . .
C23 C 0.95112(12) 1.09598(13) 0.14866(12) 0.0597(4) Uani 1 1 d . . .
H23 H 0.9173 1.0381 0.1189 0.072 Uiso 1 1 calc R . .
C24 C 0.98776(12) 1.17719(13) 0.09456(11) 0.0573(4) Uani 1 1 d . . .
C17 C 0.86655(13) 0.83173(12) 0.36761(11) 0.0555(4) Uani 1 1 d . . .
C25 C 1.03756(12) 1.26790(13) 0.13139(12) 0.0581(4) Uani 1 1 d . . .
H25 H 1.0452 1.2796 0.1932 0.070 Uiso 1 1 calc R . .
C26 C 1.07574(13) 1.34075(13) 0.07875(12) 0.0611(5) Uani 1 1 d . . .
H26 H 1.1086 1.4008 0.1057 0.073 Uiso 1 1 calc R . .
C27 C 1.06630(12) 1.32675(14) -0.01473(12) 0.0606(5) Uani 1 1 d . . .
C19 C 0.98232(13) 0.97353(14) 0.35669(11) 0.0624(5) Uani 1 1 d . . .
H19 H 1.0404 1.0093 0.3810 0.075 Uiso 1 1 calc R . .
C18 C 0.95437(13) 0.88475(14) 0.40016(12) 0.0614(5) Uani 1 1 d . . .
H18 H 0.9950 0.8600 0.4522 0.074 Uiso 1 1 calc R . .
C29 C 0.97899(14) 1.16250(15) 0.00221(12) 0.0670(5) Uani 1 1 d . . .
H29 H 0.9459 1.1023 -0.0242 0.080 Uiso 1 1 calc R . .
C20 C 0.92567(12) 1.01026(12) 0.27773(11) 0.0545(4) Uani 1 1 d . . .
C10 C 0.84692(13) 0.48491(16) 0.48077(14) 0.0718(6) Uani 1 1 d . . .
C21 C 0.83692(14) 0.96006(15) 0.24646(12) 0.0690(5) Uani 1 1 d . . .
H21 H 0.7962 0.9852 0.1946 0.083 Uiso 1 1 calc R . .
C28 C 1.01754(14) 1.23396(15) -0.05144(12) 0.0687(5) Uani 1 1 d . . .
H28 H 1.0112 1.2206 -0.1129 0.082 Uiso 1 1 calc R . .
C1 C 0.83751(13) 0.58742(16) 0.51626(14) 0.0739(6) Uani 1 1 d . . .
C16 C 0.83315(13) 0.73702(14) 0.41112(12) 0.0651(5) Uani 1 1 d . . .
H16 H 0.7694 0.7142 0.3871 0.078 Uiso 1 1 calc R . .
C9 C 0.80079(14) 0.39531(16) 0.51569(14) 0.0745(6) Uani 1 1 d . . .
C22 C 0.80800(14) 0.87330(15) 0.29115(13) 0.0714(5) Uani 1 1 d . . .
H22 H 0.7472 0.8415 0.2694 0.086 Uiso 1 1 calc R . .
C2 C 0.78888(14) 0.60081(15) 0.58979(14) 0.0722(6) Uani 1 1 d U . .
C7 C 0.74330(14) 0.51063(17) 0.62497(13) 0.0725(6) Uani 1 1 d . . .
C11 C 0.90013(15) 0.4646(2) 0.41039(16) 0.0893(7) Uani 1 1 d . . .
H11 H 0.9308 0.5213 0.3865 0.107 Uiso 1 1 calc R . .
C30 C 1.14289(16) 1.50300(15) -0.03217(15) 0.0821(6) Uani 1 1 d U . .
H30A H 1.1060 1.5270 0.0133 0.098 Uiso 1 1 calc R . .
H30B H 1.1333 1.5553 -0.0806 0.098 Uiso 1 1 calc R . .
C8 C 0.74988(15) 0.41161(16) 0.58609(15) 0.0777(6) Uani 1 1 d . . .
H8 H 0.7190 0.3535 0.6079 0.093 Uiso 1 1 calc R . .
C6 C 0.69174(16) 0.5276(2) 0.69706(16) 0.0891(7) Uani 1 1 d . . .
H6 H 0.6611 0.4698 0.7196 0.107 Uiso 1 1 calc R . .
C32 C 1.09704(17) 1.38016(19) -0.16501(14) 0.0894(7) Uani 1 1 d . . .
H32A H 1.1097 1.3050 -0.1745 0.107 Uiso 1 1 calc R . .
H32B H 1.1480 1.4214 -0.1864 0.107 Uiso 1 1 calc R . .
C12 C 0.90764(16) 0.3654(2) 0.37703(17) 0.0975(7) Uani 1 1 d . . .
H12 H 0.9445 0.3549 0.3317 0.117 Uiso 1 1 calc R . .
C3 C 0.78132(17) 0.70194(19) 0.63165(17) 0.0898(7) Uani 1 1 d U . .
H3 H 0.8111 0.7613 0.6106 0.108 Uiso 1 1 calc R . .
C15 C 0.87682(15) 0.68206(17) 0.47550(16) 0.0951(8) Uani 1 1 d . . .
H15 H 0.9409 0.7030 0.5004 0.114 Uiso 1 1 calc R . .
C13 C 0.86059(18) 0.2776(2) 0.40970(18) 0.0978(7) Uani 1 1 d . . .
H13 H 0.8648 0.2098 0.3853 0.117 Uiso 1 1 calc R . .
C14 C 0.80944(17) 0.29302(18) 0.47669(18) 0.0903(7) Uani 1 1 d . . .
H14 H 0.7786 0.2347 0.4983 0.108 Uiso 1 1 calc R . .
C31 C 1.25054(16) 1.49862(16) 0.00867(17) 0.0917(7) Uani 1 1 d . . .
H31A H 1.2600 1.4511 0.0596 0.138 Uiso 1 1 calc R . .
H31B H 1.2732 1.5690 0.0280 0.138 Uiso 1 1 calc R . .
H31C H 1.2874 1.4729 -0.0354 0.138 Uiso 1 1 calc R . .
C5 C 0.68588(19) 0.6252(3) 0.73390(17) 0.1002(7) Uani 1 1 d . . .
H5 H 0.6513 0.6340 0.7811 0.120 Uiso 1 1 calc R . .
C33 C 0.9968(2) 1.4101(2) -0.21957(16) 0.1163(9) Uani 1 1 d . . .
H33A H 0.9455 1.3787 -0.1925 0.174 Uiso 1 1 calc R . .
H33B H 0.9919 1.3840 -0.2801 0.174 Uiso 1 1 calc R . .
H33C H 0.9898 1.4866 -0.2206 0.174 Uiso 1 1 calc R . .
C4 C 0.7323(2) 0.7144(2) 0.70091(18) 0.1009(8) Uani 1 1 d . . .
H4 H 0.7290 0.7815 0.7270 0.121 Uiso 1 1 calc R . .

loop_
_atom_site_aniso_label
_atom_site_aniso_U_11
_atom_site_aniso_U_22
_atom_site_aniso_U_33
_atom_site_aniso_U_23
_atom_site_aniso_U_13
_atom_site_aniso_U_12
N1 0.0632(9) 0.0592(8) 0.0604(10) 0.0121(7) 0.0115(7) -0.0035(7)
N2 0.0771(11) 0.0777(10) 0.0711(11) 0.0172(8) 0.0163(8) -0.0152(8)
C23 0.0552(10) 0.0612(10) 0.0621(12) 0.0084(8) 0.0088(8) -0.0035(8)
C24 0.0520(9) 0.0596(10) 0.0592(11) 0.0107(8) 0.0071(8) 0.0005(8)
C17 0.0576(10) 0.0546(9) 0.0527(10) 0.0042(7) 0.0059(8) -0.0033(8)
C25 0.0569(10) 0.0612(10) 0.0569(10) 0.0062(8) 0.0119(8) 0.0033(8)
C26 0.0576(10) 0.0575(10) 0.0690(12) 0.0025(8) 0.0133(9) -0.0013(8)
C27 0.0503(10) 0.0672(11) 0.0645(11) 0.0148(8) 0.0110(8) 0.0017(8)
C19 0.0554(10) 0.0697(11) 0.0594(11) 0.0074(8) 0.0030(8) -0.0113(8)
C18 0.0578(10) 0.0706(11) 0.0524(10) 0.0156(8) 0.0005(8) -0.0032(9)
C29 0.0700(12) 0.0673(11) 0.0606(11) 0.0062(9) 0.0030(9) -0.0137(9)
C20 0.0562(10) 0.0523(9) 0.0552(10) 0.0069(7) 0.0104(8) -0.0013(7)
C10 0.0502(10) 0.0819(13) 0.0748(13) 0.0289(10) -0.0117(9) -0.0133(9)
C21 0.0620(11) 0.0788(12) 0.0611(11) 0.0225(9) -0.0027(9) -0.0075(9)
C28 0.0704(12) 0.0812(12) 0.0533(11) 0.0074(9) 0.0075(9) -0.0116(10)
C1 0.0488(10) 0.0830(14) 0.0824(14) 0.0384(11) -0.0087(10) -0.0151(9)
C16 0.0612(11) 0.0628(10) 0.0663(11) 0.0111(9) -0.0020(9) -0.0123(8)
C9 0.0544(11) 0.0809(14) 0.0804(14) 0.0255(11) -0.0092(10) -0.0139(9)
C22 0.0628(11) 0.0767(12) 0.0679(12) 0.0193(9) -0.0068(9) -0.0177(9)
C2 0.0540(10) 0.0687(12) 0.0844(14) 0.0259(10) -0.0135(10) -0.0128(9)
C7 0.0538(11) 0.0870(14) 0.0706(13) 0.0298(10) -0.0056(9) -0.0117(10)
C11 0.0565(12) 0.1178(19) 0.0888(16) 0.0365(14) -0.0002(11) -0.0042(12)
C30 0.0800(14) 0.0672(12) 0.1024(16) 0.0274(11) 0.0256(12) 0.0051(10)
C8 0.0660(12) 0.0721(13) 0.0892(14) 0.0305(11) -0.0017(11) -0.0188(10)
C6 0.0720(14) 0.1049(18) 0.0852(15) 0.0284(14) -0.0002(12) -0.0121(12)
C32 0.0951(16) 0.0987(16) 0.0803(15) 0.0185(12) 0.0312(13) -0.0174(13)
C12 0.0648(14) 0.132(2) 0.0895(17) 0.0187(16) -0.0038(12) 0.0075(15)
C3 0.0806(15) 0.0878(16) 0.0907(17) 0.0242(13) -0.0121(13) -0.0173(12)
C15 0.0559(12) 0.1027(16) 0.1154(17) 0.0579(14) -0.0155(11) -0.0237(11)
C13 0.0778(15) 0.1069(19) 0.0984(18) 0.0015(15) -0.0117(14) 0.0022(14)
C14 0.0762(15) 0.0780(15) 0.1059(18) 0.0141(13) -0.0123(13) -0.0134(11)
C31 0.0783(15) 0.0745(13) 0.1225(19) 0.0091(12) 0.0184(13) -0.0086(11)
C5 0.0879(17) 0.128(2) 0.0786(16) 0.0119(15) -0.0003(12) 0.0035(16)
C33 0.122(2) 0.147(2) 0.0774(16) 0.0334(15) 0.0123(15) -0.0131(18)
C4 0.1021(18) 0.0959(18) 0.0928(18) 0.0030(14) -0.0142(15) -0.0084(14)

loop_
_atom_type_symbol
_atom_type_description
_atom_type_scat_dispersion_real
_atom_type_scat_dispersion_imag
_atom_type_scat_source
C C 0.0033 0.0016 'International Tables Vol C Tables 4.2.6.8 and 6.1.1.4'
H H 0.0000 0.0000 'International Tables Vol C Tables 4.2.6.8 and 6.1.1.4'
N N 0.0061 0.0033 'International Tables Vol C Tables 4.2.6.8 and 6.1.1.4'

loop_
_geom_angle_atom_site_label_1
_geom_angle_atom_site_label_2
_geom_angle_atom_site_label_3
_geom_angle
_geom_angle_site_symmetry_1
_geom_angle_site_symmetry_3
C23 N1 C20 117.54(15) . .
C27 N2 C30 121.47(17) . .
C27 N2 C32 120.78(16) . .
C30 N2 C32 117.58(16) . .
N1 C23 C24 124.32(16) . .
C25 C24 C29 117.21(15) . .
C25 C24 C23 122.92(16) . .
C29 C24 C23 119.76(16) . .
C22 C17 C18 117.05(15) . .
C22 C17 C16 119.59(15) . .
C18 C17 C16 123.35(15) . .
C26 C25 C24 121.51(17) . .
C25 C26 C27 121.49(17) . .
N2 C27 C28 121.28(17) . .
N2 C27 C26 121.90(17) . .
C28 C27 C26 116.81(15) . .
C18 C19 C20 121.08(16) . .
C19 C18 C17 121.03(15) . .
C28 C29 C24 122.13(17) . .
C21 C20 C19 118.17(15) . .
C21 C20 N1 124.01(15) . .
C19 C20 N1 117.81(15) . .
C1 C10 C11 123.04(19) . .
C1 C10 C9 119.7(2) . .
C11 C10 C9 117.2(2) . .
C22 C21 C20 120.56(16) . .
C29 C28 C27 120.83(17) . .
C10 C1 C2 119.98(17) . .
C10 C1 C15 120.4(2) . .
C2 C1 C15 119.6(2) . .
C15 C16 C17 130.16(18) . .
C8 C9 C14 122.68(19) . .
C8 C9 C10 118.9(2) . .
C14 C9 C10 118.4(2) . .
C21 C22 C17 121.96(17) . .
C1 C2 C3 122.59(19) . .
C1 C2 C7 120.0(2) . .
C3 C2 C7 117.4(2) . .
C8 C7 C6 122.74(19) . .
C8 C7 C2 118.7(2) . .
C6 C7 C2 118.5(2) . .
C12 C11 C10 122.0(2) . .
N2 C30 C31 113.22(17) . .
C7 C8 C9 122.52(18) . .
C5 C6 C7 121.8(2) . .
N2 C32 C33 112.47(19) . .
C11 C12 C13 121.0(2) . .
C4 C3 C2 122.1(2) . .
C16 C15 C1 126.94(18) . .
C14 C13 C12 119.2(3) . .
C13 C14 C9 122.3(2) . .
C6 C5 C4 120.2(3) . .
C3 C4 C5 119.9(3) . .

loop_
_geom_bond_atom_site_label_1
_geom_bond_atom_site_label_2
_geom_bond_distance
_geom_bond_site_symmetry_2
N1 C23 1.270(2) .
N1 C20 1.420(2) .
N2 C27 1.369(2) .
N2 C30 1.466(3) .
N2 C32 1.470(3) .
C23 C24 1.447(2) .
C24 C25 1.387(2) .
C24 C29 1.387(3) .
C17 C22 1.382(2) .
C17 C18 1.386(2) .
C17 C16 1.465(2) .
C25 C26 1.372(2) .
C26 C27 1.402(3) .
C27 C28 1.402(3) .
C19 C18 1.377(2) .
C19 C20 1.378(2) .
C29 C28 1.373(2) .
C20 C21 1.377(2) .
C10 C1 1.402(3) .
C10 C11 1.415(3) .
C10 C9 1.432(3) .
C21 C22 1.372(2) .
C1 C2 1.403(3) .
C1 C15 1.478(2) .
C16 C15 1.250(2) .
C9 C8 1.387(3) .
C9 C14 1.420(3) .
C2 C3 1.424(3) .
C2 C7 1.436(3) .
C7 C8 1.378(3) .
C7 C6 1.416(3) .
C11 C12 1.347(3) .
C30 C31 1.498(3) .
C6 C5 1.348(3) .
C32 C33 1.518(3) .
C12 C13 1.406(3) .
C3 C4 1.349(3) .
C13 C14 1.343(3) .
C5 C4 1.417(4) .
